data_4332452
loop_
_publ_author_name
'Schmittel, Michael'
'Kalsani, Venkateshwarlu'
'Mal, Prasenjit'
'Bats, Jan W.'

_publ_section_title
;
 The HETTAP Approach:&#x00A0; Self-Assembly and Metal Ion Sensing of
 Dumbbell-Shaped Molecules and Clip Molecules
;
_journal_issue 16
_journal_name_full 'Inorganic Chemistry'
_journal_page_first 6370
_journal_page_last 6377
_journal_paper_doi 10.1021/ic060403l
_journal_volume 45
_journal_year 2006
_chemical_formula_moiety 'C96 H80 N10 Zn2, 4 (C F3 S O3)'
_chemical_formula_sum 'C100 H80 F12 N10 O12 S4 Zn2'
_chemical_formula_weight 2100.72
_chemical_name_systematic
; 
 ? 
;
_space_group_IT_number 2
_symmetry_cell_setting triclinic
_symmetry_space_group_name_Hall '-P 1'
_symmetry_space_group_name_H-M 'P -1'
_atom_sites_solution_hydrogens geom
_atom_sites_solution_primary direct
_atom_sites_solution_secondary difmap
_audit_creation_method SHELXL-97
_cell_angle_alpha 114.937(12)
_cell_angle_beta 94.469(19)
_cell_angle_gamma 105.15(2)
_cell_formula_units_Z 1
_cell_length_a 11.521(2)
_cell_length_b 17.185(4)
_cell_length_c 18.164(4)
_cell_measurement_reflns_used 107
_cell_measurement_temperature 156(2)
_cell_measurement_theta_max 23
_cell_measurement_theta_min 3
_cell_volume 3074.1(13)
_computing_cell_refinement 'SMART (Siemens, 1995)'
_computing_data_collection 'SMART (Siemens, 1995)'
_computing_data_reduction 'SAINT (Siemens, 1995)'
_computing_publication_material 'SHELXL-97 (Sheldrick, 1997)'
_computing_structure_refinement 'SHELXL-97 (Sheldrick, 1997)'
_computing_structure_solution SIR97
_diffrn_ambient_temperature 156(2)
_diffrn_measured_fraction_theta_full 0.860
_diffrn_measured_fraction_theta_max 0.860
_diffrn_measurement_device_type SIEMENS_SMART_CCD
_diffrn_measurement_method \w
_diffrn_radiation_monochromator graphite
_diffrn_radiation_source 'normal-focus sealed tube'
_diffrn_radiation_type MoK\a
_diffrn_radiation_wavelength 0.71073
_diffrn_reflns_av_R_equivalents 0.1577
_diffrn_reflns_av_sigmaI/netI 0.3644
_diffrn_reflns_limit_h_max 14
_diffrn_reflns_limit_h_min -14
_diffrn_reflns_limit_k_max 21
_diffrn_reflns_limit_k_min -20
_diffrn_reflns_limit_l_max 23
_diffrn_reflns_limit_l_min -22
_diffrn_reflns_number 30425
_diffrn_reflns_theta_full 26.83
_diffrn_reflns_theta_max 26.83
_diffrn_reflns_theta_min 1.27
_diffrn_standards_decay_% 0.0
_diffrn_standards_interval_time 1200
_diffrn_standards_number 208
_exptl_absorpt_coefficient_mu 0.529
_exptl_absorpt_correction_T_max 1.000
_exptl_absorpt_correction_T_min 0.615
_exptl_absorpt_correction_type empirical
_exptl_absorpt_process_details ' SADABS (Sheldrick, 2000)'
_exptl_crystal_colour pale_yellow
_exptl_crystal_density_diffrn 1.135
_exptl_crystal_density_method 'not measured'
_exptl_crystal_description plate
_exptl_crystal_F_000 1078
_exptl_crystal_size_max 0.36
_exptl_crystal_size_mid 0.32
_exptl_crystal_size_min 0.10
_refine_diff_density_max 1.069
_refine_diff_density_min -0.690
_refine_diff_density_rms 0.125
_refine_ls_extinction_method none
_refine_ls_goodness_of_fit_ref 0.988
_refine_ls_hydrogen_treatment constr
_refine_ls_matrix_type full
_refine_ls_number_parameters 637
_refine_ls_number_reflns 11341
_refine_ls_number_restraints 4
_refine_ls_restrained_S_all 0.989
_refine_ls_R_factor_all 0.2382
_refine_ls_R_factor_gt 0.1166
_refine_ls_shift/su_max 0.081
_refine_ls_shift/su_mean 0.027
_refine_ls_structure_factor_coef Fsqd
_refine_ls_weighting_details 'calc w=1/[\s^2^(Fo^2^)+(0.09P)^2^] where P=(Fo^2^+2Fc^2^)/3'
_refine_ls_weighting_scheme calc
_refine_ls_wR_factor_gt 0.2564
_refine_ls_wR_factor_ref 0.2930
_reflns_number_gt 3736
_reflns_number_total 11341
_reflns_threshold_expression I>2sigma(I)
_cod_data_source_file ic060403lsup1.cif
_cod_data_source_block kalsani8
_cod_original_cell_volume 3074.0(11)
_cod_database_code 4332452

loop_
_symmetry_equiv_pos_as_xyz
'x, y, z'
'-x, -y, -z'

loop_
_atom_site_label
_atom_site_type_symbol
_atom_site_fract_x
_atom_site_fract_y
_atom_site_fract_z
_atom_site_U_iso_or_equiv
_atom_site_adp_type
_atom_site_occupancy
_atom_site_symmetry_multiplicity
_atom_site_calc_flag
_atom_site_refinement_flags
Zn Zn 0.74098(10) 0.48050(7) 0.24279(7) 0.0221(4) Uani 1 1 d .
S1 S 0.8242(3) 0.7860(3) 0.6633(2) 0.0677(11) Uani 1 1 d .
S2 S 0.7342(6) 1.2132(4) 0.9046(4) 0.148(2) Uani 1 1 d D
N1 N 0.8020(6) 0.6171(5) 0.3045(4) 0.0114(16) Uani 1 1 d .
N3 N 0.8934(6) 0.5158(5) 0.1900(4) 0.0217(18) Uani 1 1 d .
N2 N 0.6164(7) 0.5122(5) 0.3292(5) 0.027(2) Uani 1 1 d .
N5 N 0.7720(6) 0.3723(5) 0.2511(5) 0.0212(18) Uani 1 1 d .
C45 C 0.8909(9) 0.5095(7) 0.4247(6) 0.030(3) Uani 1 1 d .
N4 N 0.6093(7) 0.3788(6) 0.1466(5) 0.032(2) Uani 1 1 d .
C18 C 0.9367(9) 0.4604(7) 0.1292(6) 0.039(3) Uani 1 1 d .
H18A H 0.8976 0.3968 0.1071 0.047 Uiso 1 1 calc R
C36 C 0.6336(8) 0.5093(7) 0.0779(5) 0.030(3) Uani 1 1 d .
C31 C 0.5477(9) 0.4827(6) 0.1103(6) 0.030(3) Uani 1 1 d .
C14 C 0.9479(9) 0.6040(7) 0.2225(6) 0.034(3) Uani 1 1 d .
C7 C 0.8999(8) 0.6654(6) 0.2910(6) 0.024(2) Uani 1 1 d .
C15 C 1.0514(9) 0.6434(7) 0.1937(6) 0.038(3) Uani 1 1 d .
H15A H 1.0887 0.7071 0.2155 0.045 Uiso 1 1 calc R
O1 O 0.7999(8) 0.6929(6) 0.6248(6) 0.086(3) Uani 1 1 d .
C12 C 0.4445(9) 0.4777(7) 0.3904(6) 0.034(3) Uani 1 1 d .
H12A H 0.3767 0.4343 0.3932 0.041 Uiso 1 1 calc R
C40 C 0.9491(9) 0.4699(7) 0.3656(7) 0.044(3) Uani 1 1 d .
C5 C 0.7934(9) 0.7518(7) 0.4142(6) 0.040(3) Uani 1 1 d .
H5A H 0.7580 0.7817 0.4590 0.048 Uiso 1 1 calc R
C6 C 0.7458(8) 0.6606(6) 0.3660(6) 0.028(2) Uani 1 1 d .
C19 C 0.5984(9) 0.2928(6) 0.1358(6) 0.028(2) Uani 1 1 d .
O2 O 0.9559(8) 0.8393(6) 0.6828(7) 0.109(4) Uani 1 1 d .
C3 C 0.9526(10) 0.9025(8) 0.4509(7) 0.052(3) Uani 1 1 d .
C30 C 0.6929(10) 0.2898(7) 0.1938(5) 0.036(3) Uani 1 1 d .
C9 C 0.6407(9) 0.6007(6) 0.3743(6) 0.026(2) Uani 1 1 d .
C8 C 0.9503(8) 0.7582(6) 0.3365(6) 0.034(3) Uani 1 1 d .
H8A H 1.0214 0.7903 0.3253 0.041 Uiso 1 1 calc R
C32 C 0.4838(9) 0.5363(7) 0.1605(6) 0.036(3) Uani 1 1 d .
C17 C 1.0334(10) 0.4897(8) 0.0973(7) 0.055(3) Uani 1 1 d .
H17A H 1.0594 0.4486 0.0530 0.066 Uiso 1 1 calc R
C1 C 1.0495(12) 1.0514(8) 0.4615(8) 0.075(4) Uani 1 1 d .
H1A H 1.0843 1.0862 0.4349 0.090 Uiso 1 1 calc R
C26 C 0.6940(12) 0.2063(7) 0.1887(7) 0.052(3) Uani 1 1 d .
C20 C 0.5237(10) 0.3854(6) 0.0950(6) 0.039(3) Uani 1 1 d .
C11 C 0.4720(10) 0.5664(9) 0.4358(7) 0.051(3) Uani 1 1 d .
H11A H 0.4208 0.5864 0.4733 0.061 Uiso 1 1 calc R
C33 C 0.5244(10) 0.6282(7) 0.1880(6) 0.041(3) Uani 1 1 d .
H33A H 0.4844 0.6655 0.2241 0.049 Uiso 1 1 calc R
C4 C 0.8975(9) 0.8023(6) 0.3967(7) 0.042(3) Uani 1 1 d .
C29 C 0.8604(9) 0.3734(7) 0.3032(6) 0.037(3) Uani 1 1 d .
C28 C 0.8734(10) 0.2886(8) 0.2987(7) 0.045(3) Uani 1 1 d .
H28A H 0.9400 0.2910 0.3348 0.054 Uiso 1 1 calc R
C48 C 0.7943(10) 0.4807(7) 0.4557(6) 0.053(3) Uani 1 1 d .
H48A H 0.7229 0.4396 0.4100 0.080 Uiso 1 1 calc R
H48B H 0.7739 0.5331 0.4942 0.080 Uiso 1 1 calc R
H48C H 0.8163 0.4486 0.4853 0.080 Uiso 1 1 calc R
C34 C 0.6283(11) 0.6672(7) 0.1616(7) 0.046(3) Uani 1 1 d .
C2 C 1.0022(11) 0.9586(7) 0.4162(7) 0.054(3) Uani 1 1 d .
H2A H 1.0035 0.9315 0.3588 0.065 Uiso 1 1 calc R
C16 C 1.0911(10) 0.5831(8) 0.1337(7) 0.053(3) Uani 1 1 d .
H16A H 1.1616 0.6058 0.1157 0.063 Uiso 1 1 calc R
F3 F 0.8192(11) 0.9010(7) 0.8136(6) 0.167(6) Uani 1 1 d .
C13 C 0.5268(10) 0.4544(7) 0.3374(6) 0.039(3) Uani 1 1 d .
H13A H 0.5156 0.3917 0.3053 0.046 Uiso 1 1 calc R
O3 O 0.7455(9) 0.8187(8) 0.6267(6) 0.105(3) Uani 1 1 d .
C22 C 0.4247(12) 0.2206(8) 0.0280(8) 0.068(4) Uani 1 1 d .
H22A H 0.3650 0.1671 -0.0145 0.081 Uiso 1 1 calc R
C43 C 1.0701(17) 0.6563(12) 0.4583(12) 0.091(6) Uani 1 1 d .
C41 C 1.0596(10) 0.5034(11) 0.3459(8) 0.066(4) Uani 1 1 d .
C39 C 0.6992(10) 0.4650(8) 0.0151(6) 0.058(4) Uani 1 1 d .
H39A H 0.7279 0.4227 0.0286 0.088 Uiso 1 1 calc R
H39B H 0.7699 0.5110 0.0146 0.088 Uiso 1 1 calc R
H39C H 0.6434 0.4316 -0.0398 0.088 Uiso 1 1 calc R
C35 C 0.6785(10) 0.6169(7) 0.1117(6) 0.044(3) Uani 1 1 d .
H35A H 0.7456 0.6438 0.0935 0.053 Uiso 1 1 calc R
C10 C 0.5705(9) 0.6342(8) 0.4337(7) 0.050(3) Uani 1 1 d .
H10A H 0.5881 0.6971 0.4692 0.061 Uiso 1 1 calc R
C21 C 0.4251(12) 0.3084(9) 0.0378(7) 0.068(4) Uani 1 1 d .
H21A H 0.3608 0.3143 0.0066 0.082 Uiso 1 1 calc R
C23 C 0.5122(11) 0.2143(7) 0.0811(7) 0.044(3) Uani 1 1 d .
C25 C 0.6023(13) 0.1259(8) 0.1246(7) 0.059(4) Uani 1 1 d .
H25A H 0.6073 0.0686 0.1163 0.071 Uiso 1 1 calc R
C37 C 0.3760(10) 0.4913(8) 0.1899(7) 0.064(4) Uani 1 1 d .
H37A H 0.3689 0.5360 0.2436 0.096 Uiso 1 1 calc R
H37B H 0.3913 0.4406 0.1960 0.096 Uiso 1 1 calc R
H37C H 0.2993 0.4686 0.1489 0.096 Uiso 1 1 calc R
O5 O 0.7551(10) 1.2520(8) 0.9986(7) 0.166(6) Uani 1 1 d .
O6 O 0.8660(13) 1.2141(10) 0.8833(10) 0.190(6) Uani 1 1 d .
C44 C 0.9668(15) 0.6171(10) 0.4769(8) 0.079(4) Uani 1 1 d .
H44A H 0.9376 0.6538 0.5221 0.095 Uiso 1 1 calc R
F4 F 0.5348(12) 1.0820(7) 0.8791(8) 0.194(6) Uani 1 1 d D
C42 C 1.1176(12) 0.5994(13) 0.3955(11) 0.087(6) Uani 1 1 d .
H42A H 1.1936 0.6267 0.3853 0.104 Uiso 1 1 calc R
C46 C 1.1092(12) 0.4416(11) 0.2766(9) 0.108(6) Uani 1 1 d .
H46A H 1.1672 0.4214 0.3005 0.162 Uiso 1 1 calc R
H46B H 1.1514 0.4752 0.2488 0.162 Uiso 1 1 calc R
H46C H 1.0406 0.3888 0.2362 0.162 Uiso 1 1 calc R
C27 C 0.7893(12) 0.2050(9) 0.2421(8) 0.062(4) Uani 1 1 d .
H27A H 0.7953 0.1498 0.2393 0.074 Uiso 1 1 calc R
C49 C 0.792(2) 0.8073(18) 0.7652(12) 0.122(7) Uani 1 1 d .
F1 F 0.6886(12) 0.7621(7) 0.7634(7) 0.195(7) Uani 1 1 d .
C38 C 0.6747(12) 0.7736(9) 0.1949(8) 0.092(5) Uani 1 1 d .
H38A H 0.7644 0.7972 0.2140 0.139 Uiso 1 1 calc R
H38B H 0.6366 0.8018 0.2412 0.139 Uiso 1 1 calc R
H38C H 0.6516 0.7878 0.1500 0.139 Uiso 1 1 calc R
O4 O 0.6378(15) 1.2213(14) 0.8577(14) 0.306(15) Uani 1 1 d .
C24 C 0.5093(13) 0.1276(9) 0.0755(9) 0.070(4) Uani 1 1 d .
H24A H 0.4445 0.0736 0.0387 0.084 Uiso 1 1 calc R
F2 F 0.8738(13) 0.7876(8) 0.8069(7) 0.165(5) Uani 1 1 d .
F6 F 0.6471(12) 1.0421(8) 0.7950(7) 0.210(6) Uani 1 1 d D
C50 C 0.6687(18) 1.0910(12) 0.8829(12) 0.26(2) Uani 1 1 d D
C47 C 1.1500(15) 0.7502(11) 0.5044(11) 0.132(7) Uani 1 1 d .
H47A H 1.2201 0.7541 0.5415 0.197 Uiso 1 1 calc R
H47B H 1.1037 0.7876 0.5373 0.197 Uiso 1 1 calc R
H47C H 1.1800 0.7722 0.4653 0.197 Uiso 1 1 calc R
F5 F 0.721(3) 1.068(3) 0.921(3) 0.64(4) Uani 1 1 d D

loop_
_atom_site_aniso_label
_atom_site_aniso_U_11
_atom_site_aniso_U_22
_atom_site_aniso_U_33
_atom_site_aniso_U_23
_atom_site_aniso_U_13
_atom_site_aniso_U_12
Zn 0.0210(6) 0.0261(7) 0.0271(7) 0.0163(6) 0.0128(5) 0.0111(5)
S1 0.060(2) 0.062(3) 0.072(3) 0.031(2) 0.020(2) 0.005(2)
S2 0.116(5) 0.111(4) 0.162(6) 0.018(4) 0.063(4) 0.021(4)
N1 0.006(4) 0.036(5) 0.004(4) 0.016(3) -0.001(3) 0.014(3)
N3 0.024(5) 0.022(5) 0.025(5) 0.013(4) 0.014(4) 0.010(4)
N2 0.020(5) 0.025(5) 0.033(5) 0.014(4) 0.007(4) 0.000(4)
N5 0.011(4) 0.037(5) 0.028(5) 0.026(4) 0.005(4) 0.008(4)
C45 0.053(7) 0.055(8) 0.031(6) 0.041(6) 0.035(6) 0.048(6)
N4 0.016(4) 0.051(6) 0.028(5) 0.019(5) 0.003(4) 0.010(4)
C18 0.041(7) 0.046(7) 0.046(7) 0.032(6) 0.018(6) 0.016(6)
C36 0.014(5) 0.077(9) 0.004(5) 0.017(5) 0.005(4) 0.025(5)
C31 0.028(6) 0.038(7) 0.027(6) 0.024(5) -0.011(5) 0.005(5)
C14 0.042(7) 0.037(7) 0.034(6) 0.023(5) 0.009(5) 0.018(5)
C7 0.017(5) 0.027(6) 0.031(6) 0.012(5) 0.019(5) 0.010(4)
C15 0.027(6) 0.044(7) 0.051(7) 0.029(6) 0.026(5) 0.009(5)
O1 0.075(7) 0.066(7) 0.112(8) 0.052(6) 0.018(6) -0.004(5)
C12 0.032(6) 0.045(8) 0.019(6) 0.014(6) 0.012(5) 0.002(6)
C40 0.025(6) 0.052(8) 0.059(8) 0.045(7) -0.005(6) -0.012(6)
C5 0.042(7) 0.036(7) 0.043(7) 0.015(6) 0.025(6) 0.015(6)
C6 0.036(6) 0.017(6) 0.039(6) 0.014(5) 0.024(5) 0.015(5)
C19 0.041(6) 0.021(6) 0.028(6) 0.015(5) 0.013(5) 0.009(5)
O2 0.045(6) 0.101(8) 0.146(9) 0.029(7) 0.023(6) 0.014(5)
C3 0.045(7) 0.059(8) 0.049(8) 0.024(7) 0.033(6) 0.005(6)
C30 0.047(7) 0.053(8) 0.000(5) 0.008(5) 0.011(5) 0.010(6)
C9 0.033(6) 0.021(6) 0.020(6) 0.007(5) 0.008(5) 0.004(5)
C8 0.028(6) 0.033(7) 0.040(7) 0.011(5) 0.029(5) 0.013(5)
C32 0.028(6) 0.055(8) 0.023(6) 0.007(6) 0.016(5) 0.028(6)
C17 0.041(7) 0.072(10) 0.057(8) 0.034(7) 0.036(7) 0.012(7)
C1 0.113(12) 0.029(7) 0.075(10) 0.021(7) 0.048(9) 0.007(7)
C26 0.074(9) 0.012(6) 0.062(9) 0.006(6) 0.031(8) 0.015(6)
C20 0.043(7) 0.019(6) 0.029(7) -0.007(5) 0.023(6) -0.004(5)
C11 0.043(7) 0.081(10) 0.039(7) 0.030(7) 0.028(6) 0.030(7)
C33 0.049(7) 0.043(8) 0.017(6) -0.007(5) 0.005(5) 0.030(6)
C4 0.036(6) 0.022(6) 0.055(7) 0.014(6) 0.010(6) -0.006(5)
C29 0.040(7) 0.065(8) 0.033(7) 0.037(6) 0.028(6) 0.031(6)
C28 0.044(7) 0.064(9) 0.044(8) 0.031(7) 0.010(6) 0.033(7)
C48 0.069(9) 0.061(8) 0.029(7) 0.028(6) 0.001(6) 0.012(7)
C34 0.058(8) 0.032(7) 0.037(7) 0.010(6) 0.010(6) 0.003(6)
C2 0.077(9) 0.044(8) 0.036(7) 0.017(6) 0.026(7) 0.008(7)
C16 0.037(7) 0.057(8) 0.086(10) 0.047(8) 0.042(7) 0.017(6)
F3 0.218(13) 0.095(7) 0.114(8) -0.010(7) 0.085(8) 0.025(8)
C13 0.050(7) 0.037(7) 0.026(6) 0.009(5) -0.001(6) 0.022(6)
O3 0.086(7) 0.173(10) 0.103(8) 0.084(8) 0.028(6) 0.080(7)
C22 0.081(10) 0.056(9) 0.052(8) 0.040(7) 0.001(8) -0.021(7)
C43 0.087(14) 0.089(14) 0.084(13) 0.060(12) -0.022(11) -0.014(11)
C41 0.024(7) 0.160(15) 0.062(9) 0.098(10) 0.018(7) 0.021(9)
C39 0.059(8) 0.094(10) 0.028(7) 0.022(7) 0.021(6) 0.042(7)
C35 0.044(7) 0.039(7) 0.040(7) 0.015(6) 0.015(6) 0.006(6)
C10 0.031(7) 0.046(7) 0.057(8) 0.016(6) 0.006(6) -0.001(6)
C21 0.065(9) 0.066(10) 0.054(9) 0.034(8) -0.018(7) -0.011(8)
C23 0.059(8) 0.024(7) 0.031(7) 0.004(6) 0.003(6) 0.002(6)
C25 0.094(11) 0.038(8) 0.047(8) 0.021(7) 0.023(8) 0.016(8)
C37 0.048(8) 0.097(10) 0.063(9) 0.045(8) 0.019(7) 0.030(7)
O5 0.104(9) 0.140(10) 0.101(9) -0.053(8) 0.049(7) -0.021(8)
O6 0.148(12) 0.197(14) 0.240(16) 0.101(12) 0.130(12) 0.050(10)
C44 0.121(14) 0.093(12) 0.065(10) 0.057(9) 0.022(10) 0.062(11)
F4 0.163(11) 0.112(8) 0.194(12) -0.001(8) 0.064(10) -0.013(8)
C42 0.031(8) 0.134(15) 0.110(14) 0.116(13) -0.035(9) -0.040(10)
C46 0.048(9) 0.177(17) 0.110(13) 0.082(13) 0.033(9) 0.021(10)
C27 0.067(9) 0.082(11) 0.058(9) 0.044(8) 0.008(8) 0.039(8)
C49 0.103(16) 0.21(2) 0.090(15) 0.099(17) 0.025(13) 0.053(17)
F1 0.196(12) 0.145(9) 0.141(9) 0.022(7) 0.121(10) -0.052(9)
C38 0.068(10) 0.121(14) 0.066(10) 0.025(10) 0.010(8) 0.029(10)
O4 0.118(12) 0.32(2) 0.38(3) 0.04(2) -0.070(15) 0.154(15)
C24 0.065(10) 0.048(9) 0.070(10) 0.013(8) 0.003(8) 0.005(7)
F2 0.199(13) 0.211(13) 0.122(9) 0.111(9) 0.055(9) 0.055(10)
F6 0.213(13) 0.167(11) 0.132(10) 0.009(9) 0.042(10) -0.017(10)
C50 0.130(18) 0.18(2) 0.144(18) -0.132(18) 0.117(16) -0.107(17)
C47 0.103(14) 0.117(15) 0.141(16) 0.078(13) -0.037(12) -0.030(12)
F5 0.66(5) 1.25(9) 0.88(7) 0.94(8) 0.53(5) 0.77(6)

loop_
_atom_type_symbol
_atom_type_description
_atom_type_scat_dispersion_real
_atom_type_scat_dispersion_imag
_atom_type_scat_source
C C 0.0033 0.0016 'International Tables Vol C Tables 4.2.6.8 and 6.1.1.4'
H H 0.0000 0.0000 'International Tables Vol C Tables 4.2.6.8 and 6.1.1.4'
N N 0.0061 0.0033 'International Tables Vol C Tables 4.2.6.8 and 6.1.1.4'
O O 0.0106 0.0060 'International Tables Vol C Tables 4.2.6.8 and 6.1.1.4'
F F 0.0171 0.0103 'International Tables Vol C Tables 4.2.6.8 and 6.1.1.4'
S S 0.1246 0.1234 'International Tables Vol C Tables 4.2.6.8 and 6.1.1.4'
Zn Zn 0.2839 1.4301 'International Tables Vol C Tables 4.2.6.8 and 6.1.1.4'

loop_
_geom_angle_atom_site_label_1
_geom_angle_atom_site_label_2
_geom_angle_atom_site_label_3
_geom_angle
_geom_angle_site_symmetry_1
_geom_angle_site_symmetry_3
N4 Zn N1 139.8(3) . .
N4 Zn N5 80.5(3) . .
N1 Zn N5 139.5(3) . .
N4 Zn N3 105.4(3) . .
N1 Zn N3 77.2(3) . .
N5 Zn N3 98.4(3) . .
N4 Zn N2 95.3(3) . .
N1 Zn N2 76.5(3) . .
N5 Zn N2 101.1(3) . .
N3 Zn N2 153.6(3) . .
O1 S1 O3 115.8(7) . .
O1 S1 O2 114.1(6) . .
O3 S1 O2 112.8(7) . .
O1 S1 C49 102.2(9) . .
O3 S1 C49 107.1(8) . .
O2 S1 C49 103.1(9) . .
O4 S2 O5 122.0(11) . .
O4 S2 O6 125.4(13) . .
O5 S2 O6 105.5(9) . .
O4 S2 C50 101.1(12) . .
O5 S2 C50 95.2(9) . .
O6 S2 C50 99.7(8) . .
C7 N1 C6 119.3(7) . .
C7 N1 Zn 121.4(5) . .
C6 N1 Zn 119.2(5) . .
C14 N3 C18 118.5(8) . .
C14 N3 Zn 112.9(6) . .
C18 N3 Zn 128.6(6) . .
C13 N2 C9 120.9(8) . .
C13 N2 Zn 126.8(7) . .
C9 N2 Zn 112.3(6) . .
C29 N5 C30 117.5(9) . .
C29 N5 Zn 127.9(7) . .
C30 N5 Zn 114.5(6) . .
C40 C45 C48 136.0(11) . .
C40 C45 C44 109.5(10) . .
C48 C45 C44 114.2(10) . .
C20 N4 C19 116.4(8) . .
C20 N4 Zn 127.7(7) . .
C19 N4 Zn 115.7(7) . .
N3 C18 C17 124.5(10) . .
C31 C36 C39 135.4(11) . .
C31 C36 C35 112.4(8) . .
C39 C36 C35 112.1(9) . .
C36 C31 C32 125.8(10) . .
C36 C31 C20 113.3(10) . .
C32 C31 C20 120.8(9) . .
N3 C14 C15 122.1(9) . .
N3 C14 C7 118.2(8) . .
C15 C14 C7 119.7(9) . .
N1 C7 C8 123.1(8) . .
N1 C7 C14 110.3(8) . .
C8 C7 C14 126.5(8) . .
C16 C15 C14 115.7(9) . .
C11 C12 C13 112.9(9) . .
C45 C40 C41 132.2(12) . .
C45 C40 C29 108.7(9) . .
C41 C40 C29 118.4(11) . .
C6 C5 C4 119.2(9) . .
C5 C6 N1 120.1(8) . .
C5 C6 C9 126.0(8) . .
N1 C6 C9 113.8(8) . .
C23 C19 N4 127.6(10) . .
C23 C19 C30 118.3(10) . .
N4 C19 C30 114.1(9) . .
C2 C3 C1 115.6(10) . 2_776
C2 C3 C4 119.7(10) . .
C1 C3 C4 124.6(10) 2_776 .
N5 C30 C26 124.8(10) . .
N5 C30 C19 115.0(9) . .
C26 C30 C19 120.1(10) . .
N2 C9 C10 120.5(9) . .
N2 C9 C6 118.0(8) . .
C10 C9 C6 121.4(9) . .
C4 C8 C7 118.9(8) . .
C33 C32 C31 119.6(9) . .
C33 C32 C37 121.2(9) . .
C31 C32 C37 118.9(10) . .
C18 C17 C16 115.9(10) . .
C2 C1 C3 121.6(10) . 2_776
C30 C26 C27 118.9(11) . .
C30 C26 C25 117.2(12) . .
C27 C26 C25 123.8(12) . .
N4 C20 C21 121.2(10) . .
N4 C20 C31 111.8(8) . .
C21 C20 C31 127.0(11) . .
C12 C11 C10 126.2(10) . .
C32 C33 C34 119.0(9) . .
C8 C4 C5 119.3(9) . .
C8 C4 C3 121.0(9) . .
C5 C4 C3 119.5(9) . .
N5 C29 C28 121.2(10) . .
N5 C29 C40 114.7(9) . .
C28 C29 C40 124.0(9) . .
C27 C28 C29 120.7(10) . .
C35 C34 C33 120.1(10) . .
C35 C34 C38 121.7(11) . .
C33 C34 C38 118.2(10) . .
C1 C2 C3 122.8(10) . .
C15 C16 C17 123.2(10) . .
N2 C13 C12 124.9(9) . .
C23 C22 C21 119.9(11) . .
C44 C43 C42 117.9(15) . .
C44 C43 C47 127(2) . .
C42 C43 C47 114.7(18) . .
C40 C41 C42 113.2(13) . .
C40 C41 C46 121.7(14) . .
C42 C41 C46 125.1(13) . .
C34 C35 C36 122.4(10) . .
C11 C10 C9 114.5(10) . .
C20 C21 C22 118.2(12) . .
C19 C23 C22 116.2(11) . .
C19 C23 C24 123.0(12) . .
C22 C23 C24 120.8(11) . .
C24 C25 C26 123.5(12) . .
C43 C44 C45 122.2(14) . .
C43 C42 C41 124.8(13) . .
C28 C27 C26 116.6(11) . .
F1 C49 F2 106.7(19) . .
F1 C49 F3 113.9(18) . .
F2 C49 F3 102.8(17) . .
F1 C49 S1 114.3(15) . .
F2 C49 S1 109.7(14) . .
F3 C49 S1 108.7(14) . .
C25 C24 C23 117.5(12) . .
F5 C50 F6 117(3) . .
F5 C50 F4 123(2) . .
F6 C50 F4 91.3(15) . .
F5 C50 S2 117(3) . .
F6 C50 S2 103.4(15) . .
F4 C50 S2 100.1(15) . .

loop_
_geom_bond_atom_site_label_1
_geom_bond_atom_site_label_2
_geom_bond_distance
_geom_bond_site_symmetry_2
Zn N4 2.009(8) .
Zn N1 2.015(7) .
Zn N5 2.045(7) .
Zn N3 2.137(7) .
Zn N2 2.204(7) .
S1 O1 1.385(9) .
S1 O3 1.437(9) .
S1 O2 1.478(9) .
S1 C49 1.817(18) .
S2 O4 1.419(16) .
S2 O5 1.518(12) .
S2 O6 1.594(13) .
S2 C50 1.89(2) .
N1 C7 1.321(10) .
N1 C6 1.374(10) .
N3 C14 1.315(11) .
N3 C18 1.350(11) .
N2 C13 1.299(12) .
N2 C9 1.325(10) .
N5 C29 1.325(11) .
N5 C30 1.363(11) .
C45 C40 1.341(13) .
C45 C48 1.358(13) .
C45 C44 1.622(17) .
N4 C20 1.366(13) .
N4 C19 1.375(11) .
C18 C17 1.374(13) .
C36 C31 1.271(12) .
C36 C39 1.468(12) .
C36 C35 1.598(14) .
C31 C32 1.406(12) .
C31 C20 1.518(13) .
C14 C15 1.458(12) .
C14 C7 1.508(12) .
C7 C8 1.375(12) .
C15 C16 1.358(13) .
C12 C11 1.323(13) .
C12 C13 1.416(13) .
C40 C41 1.395(13) .
C40 C29 1.558(14) .
C5 C6 1.357(12) .
C5 C4 1.428(13) .
C6 C9 1.434(12) .
C19 C23 1.344(13) .
C19 C30 1.481(13) .
C3 C2 1.390(14) .
C3 C1 1.454(15) 2_776
C3 C4 1.496(14) .
C30 C26 1.402(14) .
C9 C10 1.416(13) .
C8 C4 1.336(12) .
C32 C33 1.368(13) .
C32 C37 1.542(14) .
C17 C16 1.390(14) .
C1 C2 1.373(14) .
C1 C3 1.454(15) 2_776
C26 C27 1.419(16) .
C26 C25 1.438(15) .
C20 C21 1.412(14) .
C11 C10 1.414(14) .
C33 C34 1.433(14) .
C29 C28 1.473(14) .
C28 C27 1.389(15) .
C34 C35 1.259(13) .
C34 C38 1.582(16) .
F3 C49 1.40(2) .
C22 C23 1.398(15) .
C22 C21 1.441(16) .
C43 C44 1.349(19) .
C43 C42 1.41(2) .
C43 C47 1.455(19) .
C41 C42 1.434(19) .
C41 C46 1.529(18) .
C23 C24 1.442(15) .
C25 C24 1.355(16) .
F4 C50 1.50(2) .
C49 F1 1.23(2) .
C49 F2 1.361(19) .
F6 C50 1.421(18) .
C50 F5 1.14(3) .

loop_
_geom_torsion_atom_site_label_1
_geom_torsion_atom_site_label_2
_geom_torsion_atom_site_label_3
_geom_torsion_atom_site_label_4
_geom_torsion
_geom_torsion_site_symmetry_1
N4 Zn N1 C7 -100.9(7) .
N5 Zn N1 C7 85.7(7) .
N3 Zn N1 C7 -2.2(6) .
N2 Zn N1 C7 177.0(7) .
N4 Zn N1 C6 83.7(7) .
N5 Zn N1 C6 -89.7(7) .
N3 Zn N1 C6 -177.5(6) .
N2 Zn N1 C6 1.6(6) .
N4 Zn N3 C14 138.8(6) .
N1 Zn N3 C14 0.2(6) .
N5 Zn N3 C14 -138.8(6) .
N2 Zn N3 C14 -1.6(11) .
N4 Zn N3 C18 -40.3(8) .
N1 Zn N3 C18 -178.9(8) .
N5 Zn N3 C18 42.1(8) .
N2 Zn N3 C18 179.3(7) .
N4 Zn N2 C13 40.8(8) .
N1 Zn N2 C13 -179.1(8) .
N5 Zn N2 C13 -40.6(8) .
N3 Zn N2 C13 -177.3(7) .
N4 Zn N2 C9 -138.4(7) .
N1 Zn N2 C9 1.7(6) .
N5 Zn N2 C9 140.3(6) .
N3 Zn N2 C9 3.6(11) .
N4 Zn N5 C29 176.2(7) .
N1 Zn N5 C29 -8.2(9) .
N3 Zn N5 C29 71.8(7) .
N2 Zn N5 C29 -90.3(7) .
N4 Zn N5 C30 -1.7(6) .
N1 Zn N5 C30 174.0(5) .
N3 Zn N5 C30 -106.0(6) .
N2 Zn N5 C30 91.9(6) .
N1 Zn N4 C20 2.2(10) .
N5 Zn N4 C20 177.9(8) .
N3 Zn N4 C20 -86.0(8) .
N2 Zn N4 C20 77.5(8) .
N1 Zn N4 C19 -172.2(5) .
N5 Zn N4 C19 3.4(6) .
N3 Zn N4 C19 99.5(6) .
N2 Zn N4 C19 -97.0(6) .
C14 N3 C18 C17 -1.3(15) .
Zn N3 C18 C17 177.8(8) .
C39 C36 C31 C32 -168.7(10) .
C35 C36 C31 C32 9.1(13) .
C39 C36 C31 C20 15.5(16) .
C35 C36 C31 C20 -166.7(8) .
C18 N3 C14 C15 1.3(13) .
Zn N3 C14 C15 -177.9(7) .
C18 N3 C14 C7 -179.3(8) .
Zn N3 C14 C7 1.5(10) .
C6 N1 C7 C8 0.8(13) .
Zn N1 C7 C8 -174.6(7) .
C6 N1 C7 C14 178.8(7) .
Zn N1 C7 C14 3.4(10) .
N3 C14 C7 N1 -3.1(12) .
C15 C14 C7 N1 176.3(8) .
N3 C14 C7 C8 174.8(9) .
C15 C14 C7 C8 -5.8(15) .
N3 C14 C15 C16 -2.6(15) .
C7 C14 C15 C16 178.0(9) .
C48 C45 C40 C41 -168.7(12) .
C44 C45 C40 C41 3.3(16) .
C48 C45 C40 C29 21.8(17) .
C44 C45 C40 C29 -166.2(8) .
C4 C5 C6 N1 3.9(15) .
C4 C5 C6 C9 -178.8(10) .
C7 N1 C6 C5 -2.4(13) .
Zn N1 C6 C5 173.0(7) .
C7 N1 C6 C9 180.0(8) .
Zn N1 C6 C9 -4.5(10) .
C20 N4 C19 C23 -1.0(14) .
Zn N4 C19 C23 174.1(8) .
C20 N4 C19 C30 -179.6(8) .
Zn N4 C19 C30 -4.5(9) .
C29 N5 C30 C26 3.7(13) .
Zn N5 C30 C26 -178.2(7) .
C29 N5 C30 C19 -178.3(7) .
Zn N5 C30 C19 -0.2(9) .
C23 C19 C30 N5 -175.7(8) .
N4 C19 C30 N5 3.0(11) .
C23 C19 C30 C26 2.4(13) .
N4 C19 C30 C26 -178.9(8) .
C13 N2 C9 C10 1.1(14) .
Zn N2 C9 C10 -179.8(7) .
C13 N2 C9 C6 176.1(9) .
Zn N2 C9 C6 -4.7(10) .
C5 C6 C9 N2 -171.3(10) .
N1 C6 C9 N2 6.1(12) .
C5 C6 C9 C10 3.7(16) .
N1 C6 C9 C10 -178.9(8) .
N1 C7 C8 C4 -0.8(15) .
C14 C7 C8 C4 -178.4(10) .
C36 C31 C32 C33 -9.5(15) .
C20 C31 C32 C33 166.0(9) .
C36 C31 C32 C37 176.0(9) .
C20 C31 C32 C37 -8.5(14) .
N3 C18 C17 C16 2.5(16) .
N5 C30 C26 C27 -5.3(15) .
C19 C30 C26 C27 176.8(9) .
N5 C30 C26 C25 179.2(9) .
C19 C30 C26 C25 1.3(14) .
C19 N4 C20 C21 4.1(13) .
Zn N4 C20 C21 -170.3(7) .
C19 N4 C20 C31 -177.8(8) .
Zn N4 C20 C31 7.8(11) .
C36 C31 C20 N4 78.2(10) .
C32 C31 C20 N4 -97.8(10) .
C36 C31 C20 C21 -103.8(12) .
C32 C31 C20 C21 80.2(13) .
C13 C12 C11 C10 0.8(16) .
C31 C32 C33 C34 3.0(15) .
C37 C32 C33 C34 177.3(9) .
C7 C8 C4 C5 2.3(16) .
C7 C8 C4 C3 176.7(10) .
C6 C5 C4 C8 -3.9(16) .
C6 C5 C4 C3 -178.4(10) .
C2 C3 C4 C8 40.0(17) .
C1 C3 C4 C8 -144.9(12) 2_776
C2 C3 C4 C5 -145.6(11) .
C1 C3 C4 C5 29.5(18) 2_776
C30 N5 C29 C28 0.5(12) .
Zn N5 C29 C28 -177.3(6) .
C30 N5 C29 C40 178.7(8) .
Zn N5 C29 C40 0.9(11) .
C45 C40 C29 N5 75.3(10) .
C41 C40 C29 N5 -95.8(11) .
C45 C40 C29 C28 -106.5(10) .
C41 C40 C29 C28 82.3(12) .
N5 C29 C28 C27 -3.1(14) .
C40 C29 C28 C27 178.9(10) .
C32 C33 C34 C35 2.2(16) .
C32 C33 C34 C38 -179.4(10) .
C3 C1 C2 C3 -2(2) 2_776
C1 C3 C2 C1 2(2) 2_776
C4 C3 C2 C1 177.2(11) .
C14 C15 C16 C17 4.0(16) .
C18 C17 C16 C15 -3.9(17) .
C9 N2 C13 C12 2.8(15) .
Zn N2 C13 C12 -176.3(7) .
C11 C12 C13 N2 -3.6(15) .
C45 C40 C41 C42 -4.1(17) .
C29 C40 C41 C42 164.6(9) .
C45 C40 C41 C46 176.9(11) .
C29 C40 C41 C46 -14.4(16) .
C33 C34 C35 C36 -2.1(17) .
C38 C34 C35 C36 179.6(9) .
C31 C36 C35 C34 -3.4(14) .
C39 C36 C35 C34 175.0(11) .
C12 C11 C10 C9 2.5(17) .
N2 C9 C10 C11 -3.4(14) .
C6 C9 C10 C11 -178.3(9) .
N4 C20 C21 C22 -7.3(16) .
C31 C20 C21 C22 174.9(10) .
C23 C22 C21 C20 7.4(17) .
N4 C19 C23 C22 1.2(16) .
C30 C19 C23 C22 179.7(9) .
N4 C19 C23 C24 -179.7(10) .
C30 C19 C23 C24 -1.2(15) .
C21 C22 C23 C19 -4.4(16) .
C21 C22 C23 C24 176.5(11) .
C30 C26 C25 C24 -6.8(17) .
C27 C26 C25 C24 177.9(12) .
C42 C43 C44 C45 -5(2) .
C47 C43 C44 C45 -175.1(13) .
C40 C45 C44 C43 1.8(15) .
C48 C45 C44 C43 175.7(12) .
C44 C43 C42 C41 5(2) .
C47 C43 C42 C41 175.6(12) .
C40 C41 C42 C43 -0.2(18) .
C46 C41 C42 C43 178.7(13) .
C29 C28 C27 C26 1.5(16) .
C30 C26 C27 C28 2.4(16) .
C25 C26 C27 C28 177.6(10) .
O1 S1 C49 F1 -55(2) .
O3 S1 C49 F1 67(2) .
O2 S1 C49 F1 -173.4(18) .
O1 S1 C49 F2 65.0(17) .
O3 S1 C49 F2 -172.9(14) .
O2 S1 C49 F2 -53.6(18) .
O1 S1 C49 F3 176.8(13) .
O3 S1 C49 F3 -61.1(15) .
O2 S1 C49 F3 58.1(15) .
C26 C25 C24 C23 8.1(18) .
C19 C23 C24 C25 -3.9(18) .
C22 C23 C24 C25 175.1(12) .
O4 S2 C50 F5 -171(2) .
O5 S2 C50 F5 -47(2) .
O6 S2 C50 F5 59(2) .
O4 S2 C50 F6 58.2(17) .
O5 S2 C50 F6 -177.8(14) .
O6 S2 C50 F6 -71.0(15) .
O4 S2 C50 F4 -35.6(15) .
O5 S2 C50 F4 88.5(12) .
O6 S2 C50 F4 -164.8(12) .
